data_4073804
loop_
_publ_author_name
'Esteruelas, Miguel A.'
'Fern\'andez-Alvarez, Francisco J.'
'O\~nate, Enrique'

_publ_section_title
;
 Osmium and Ruthenium Complexes Containing an N-Heterocyclic Carbene
 Ligand Derived from Benzo[h]quinoline
;
_journal_issue 21
_journal_name_full Organometallics
_journal_page_first 5239
_journal_paper_doi 10.1021/om700639a
_journal_volume 26
_journal_year 2007
_chemical_formula_sum 'C31 H52 Cl N Os P2'
_chemical_formula_weight 726.33
_chemical_name_systematic
; 
 ? 
;
_space_group_IT_number 2
_symmetry_cell_setting triclinic
_symmetry_space_group_name_Hall '-P 1'
_symmetry_space_group_name_H-M 'P -1'
_atom_sites_solution_hydrogens geom
_atom_sites_solution_primary direct
_atom_sites_solution_secondary difmap
_audit_creation_method SHELXL-97
_cell_angle_alpha 93.0260(10)
_cell_angle_beta 101.4360(10)
_cell_angle_gamma 107.9250(10)
_cell_formula_units_Z 2
_cell_length_a 10.2474(7)
_cell_length_b 10.5561(7)
_cell_length_c 15.5706(11)
_cell_measurement_reflns_used 2823
_cell_measurement_temperature 100(2)
_cell_measurement_theta_max 27
_cell_measurement_theta_min 2
_cell_volume 1559.00(19)
_computing_cell_refinement 'SAINT+ v. 6.1 (Bruker AXS, 2000)'
_computing_data_collection 'SMART v. 5.625 (Bruker AXS, 2000)'
_computing_data_reduction 'SAINT+ v. 6.1 (Bruker AXS, 2000)'
_computing_molecular_graphics 'XP, SHELXTL v. 6.1 (Bruker, 2000)'
_computing_publication_material 'XCIF, SHELXTL v. 6.1 (Bruker, 2000)'
_computing_structure_refinement 'SHELXL-97 (Sheldrick, 1997)'
_computing_structure_solution 'SHELXS-97 (Sheldrick, 1990)'
_diffrn_ambient_temperature 100(2)
_diffrn_detector_area_resol_mean 8.26
_diffrn_measured_fraction_theta_full 0.984
_diffrn_measured_fraction_theta_max 0.902
_diffrn_measurement_device_type 'Bruker SMART APEX CCD system'
_diffrn_measurement_method '\w rotations with narrow frames'
_diffrn_radiation_monochromator graphite
_diffrn_radiation_source 'fine-focus sealed tube'
_diffrn_radiation_type MoK\a
_diffrn_radiation_wavelength 0.71073
_diffrn_reflns_av_R_equivalents 0.0497
_diffrn_reflns_av_sigmaI/netI 0.0734
_diffrn_reflns_limit_h_max 13
_diffrn_reflns_limit_h_min -13
_diffrn_reflns_limit_k_max 13
_diffrn_reflns_limit_k_min -14
_diffrn_reflns_limit_l_max 20
_diffrn_reflns_limit_l_min -20
_diffrn_reflns_number 17182
_diffrn_reflns_theta_full 27.50
_diffrn_reflns_theta_max 28.81
_diffrn_reflns_theta_min 2.04
_diffrn_standards_number 'no decay'
_exptl_absorpt_coefficient_mu 4.298
_exptl_absorpt_correction_T_max 0.919
_exptl_absorpt_correction_T_min 0.604
_exptl_absorpt_correction_type multi-scan
_exptl_absorpt_process_details
;
 Absorption correction performed with SADABS program. This is based on the
 method of Blessing: Blessing, R. H., Acta Crystallogr., Sect. A 1995, 51, 33.
  
 SADABS: Area-Detector Absorption Correction. Bruker-AXS 
  within SAINT+ package, v. 6.1 (2000).
;
_exptl_crystal_colour yellow
_exptl_crystal_density_diffrn 1.547
_exptl_crystal_density_method 'not measured'
_exptl_crystal_description plate
_exptl_crystal_F_000 736
_exptl_crystal_size_max 0.12
_exptl_crystal_size_mid 0.10
_exptl_crystal_size_min 0.02
_refine_diff_density_max 2.315
_refine_diff_density_min -1.854
_refine_diff_density_rms 0.172
_refine_ls_extinction_method none
_refine_ls_goodness_of_fit_ref 1.053
_refine_ls_hydrogen_treatment mixed
_refine_ls_matrix_type full
_refine_ls_number_parameters 345
_refine_ls_number_reflns 7348
_refine_ls_number_restraints 2
_refine_ls_restrained_S_all 1.053
_refine_ls_R_factor_all 0.0577
_refine_ls_R_factor_gt 0.0456
_refine_ls_shift/su_max 0.032
_refine_ls_shift/su_mean 0.001
_refine_ls_structure_factor_coef Fsqd
_refine_ls_weighting_details 'calc w=1/[\s^2^(Fo^2^)+(0.0356P)^2^+0.0000P] where P=(Fo^2^+2Fc^2^)/3'
_refine_ls_weighting_scheme calc
_refine_ls_wR_factor_gt 0.0850
_refine_ls_wR_factor_ref 0.0888
_reflns_number_gt 6315
_reflns_number_total 7348
_reflns_threshold_expression >2sigma(I)
_cod_data_source_file om700639a-file001.cif
_cod_data_source_block mae216as
_cod_original_cell_volume 1559.00(18)
_cod_database_code 4073804

loop_
_symmetry_equiv_pos_as_xyz
'x, y, z'
'-x, -y, -z'

loop_
_atom_site_label
_atom_site_type_symbol
_atom_site_fract_x
_atom_site_fract_y
_atom_site_fract_z
_atom_site_U_iso_or_equiv
_atom_site_adp_type
_atom_site_occupancy
_atom_site_symmetry_multiplicity
_atom_site_calc_flag
_atom_site_refinement_flags
Os1 Os 0.54028(2) 0.24826(2) 0.262163(14) 0.01697(7) Uani 1 1 d D
H01 H 0.444(6) 0.096(2) 0.246(4) 0.06(2) Uiso 1 1 d D
H02 H 0.509(9) 0.119(5) 0.195(4) 0.10(3) Uiso 1 1 d D
P1 P 0.69979(15) 0.15915(14) 0.35197(9) 0.0200(3) Uani 1 1 d .
P2 P 0.34787(15) 0.27309(15) 0.15943(9) 0.0211(3) Uani 1 1 d .
Cl1 Cl 0.39469(15) 0.21910(15) 0.37501(9) 0.0278(3) Uani 1 1 d .
N1 N 0.6404(5) 0.4563(4) 0.3233(3) 0.0214(10) Uani 1 1 d .
C1 C 0.6103(6) 0.5183(6) 0.3914(3) 0.0233(12) Uani 1 1 d .
H1 H 0.5335 0.4707 0.4153 0.028 Uiso 1 1 calc R
C2 C 0.6883(6) 0.6499(6) 0.4278(4) 0.0283(13) Uani 1 1 d .
H2 H 0.6649 0.6904 0.4759 0.034 Uiso 1 1 calc R
C3 C 0.7985(6) 0.7206(6) 0.3941(4) 0.0262(12) Uani 1 1 d .
H3 H 0.8532 0.8095 0.4197 0.031 Uiso 1 1 calc R
C4 C 0.8307(6) 0.6620(6) 0.3219(4) 0.0234(12) Uani 1 1 d .
C5 C 0.7480(5) 0.5276(5) 0.2873(3) 0.0184(11) Uani 1 1 d .
C6 C 0.7720(5) 0.4604(5) 0.2145(3) 0.0190(11) Uani 1 1 d .
C7 C 0.6826(5) 0.3264(5) 0.1852(3) 0.0198(11) Uani 1 1 d .
C8 C 0.7082(6) 0.2667(5) 0.1098(3) 0.0207(11) Uani 1 1 d .
H8 H 0.6534 0.1764 0.0874 0.025 Uiso 1 1 calc R
C9 C 0.8116(6) 0.3359(6) 0.0670(4) 0.0271(13) Uani 1 1 d .
H9 H 0.8218 0.2927 0.0148 0.033 Uiso 1 1 calc R
C10 C 0.8987(6) 0.4644(6) 0.0981(4) 0.0280(13) Uani 1 1 d .
H10 H 0.9702 0.5087 0.0691 0.034 Uiso 1 1 calc R
C11 C 0.8801(6) 0.5287(6) 0.1737(3) 0.0230(12) Uani 1 1 d .
C12 C 0.9651(6) 0.6623(6) 0.2105(4) 0.0285(13) Uani 1 1 d .
H12 H 1.0407 0.7078 0.1850 0.034 Uiso 1 1 calc R
C13 C 0.9419(6) 0.7255(6) 0.2797(4) 0.0288(13) Uani 1 1 d .
H13 H 1.0006 0.8149 0.3014 0.035 Uiso 1 1 calc R
C14 C 0.8876(6) 0.2229(6) 0.3421(4) 0.0243(12) Uani 1 1 d .
H14 H 0.8840 0.2372 0.2789 0.029 Uiso 1 1 calc R
C15 C 0.9672(6) 0.3616(6) 0.3958(4) 0.0294(13) Uani 1 1 d .
H15A H 0.9945 0.3508 0.4583 0.044 Uiso 1 1 calc R
H15B H 0.9059 0.4174 0.3892 0.044 Uiso 1 1 calc R
H15C H 1.0516 0.4048 0.3741 0.044 Uiso 1 1 calc R
C16 C 0.9755(6) 0.1299(6) 0.3620(4) 0.0293(13) Uani 1 1 d .
H16A H 1.0735 0.1777 0.3609 0.044 Uiso 1 1 calc R
H16B H 0.9383 0.0510 0.3173 0.044 Uiso 1 1 calc R
H16C H 0.9710 0.1012 0.4205 0.044 Uiso 1 1 calc R
C17 C 0.6950(6) 0.1607(5) 0.4718(3) 0.0227(12) Uani 1 1 d .
H17 H 0.5942 0.1145 0.4726 0.027 Uiso 1 1 calc R
C18 C 0.7325(7) 0.3009(6) 0.5218(4) 0.0340(15) Uani 1 1 d .
H18A H 0.7089 0.2926 0.5796 0.051 Uiso 1 1 calc R
H18B H 0.6791 0.3516 0.4879 0.051 Uiso 1 1 calc R
H18C H 0.8335 0.3481 0.5297 0.051 Uiso 1 1 calc R
C19 C 0.7777(7) 0.0814(6) 0.5256(4) 0.0319(14) Uani 1 1 d .
H19A H 0.8787 0.1255 0.5311 0.048 Uiso 1 1 calc R
H19B H 0.7498 -0.0100 0.4956 0.048 Uiso 1 1 calc R
H19C H 0.7573 0.0779 0.5845 0.048 Uiso 1 1 calc R
C20 C 0.6542(6) -0.0237(5) 0.3195(3) 0.0228(12) Uani 1 1 d .
H20 H 0.7293 -0.0522 0.3565 0.027 Uiso 1 1 calc R
C21 C 0.6565(6) -0.0586(6) 0.2230(4) 0.0304(14) Uani 1 1 d .
H21A H 0.6686 -0.1468 0.2156 0.046 Uiso 1 1 calc R
H21B H 0.7349 0.0092 0.2072 0.046 Uiso 1 1 calc R
H21C H 0.5676 -0.0606 0.1845 0.046 Uiso 1 1 calc R
C22 C 0.5138(6) -0.1083(6) 0.3389(4) 0.0300(13) Uani 1 1 d .
H22A H 0.4368 -0.0820 0.3052 0.045 Uiso 1 1 calc R
H22B H 0.5176 -0.0933 0.4021 0.045 Uiso 1 1 calc R
H22C H 0.4975 -0.2035 0.3217 0.045 Uiso 1 1 calc R
C23 C 0.3159(6) 0.4375(6) 0.1578(4) 0.0300(14) Uani 1 1 d .
H23 H 0.2360 0.4278 0.1064 0.036 Uiso 1 1 calc R
C24 C 0.4449(6) 0.5467(6) 0.1421(4) 0.0367(15) Uani 1 1 d .
H24A H 0.4203 0.6275 0.1296 0.055 Uiso 1 1 calc R
H24B H 0.4753 0.5144 0.0918 0.055 Uiso 1 1 calc R
H24C H 0.5216 0.5679 0.1950 0.055 Uiso 1 1 calc R
C25 C 0.2709(7) 0.4746(7) 0.2413(4) 0.0422(17) Uani 1 1 d .
H25A H 0.3414 0.4728 0.2936 0.063 Uiso 1 1 calc R
H25B H 0.1796 0.4099 0.2428 0.063 Uiso 1 1 calc R
H25C H 0.2630 0.5648 0.2409 0.063 Uiso 1 1 calc R
C26 C 0.3602(6) 0.2368(6) 0.0425(3) 0.0263(13) Uani 1 1 d .
H26 H 0.4594 0.2874 0.0406 0.032 Uiso 1 1 calc R
C27 C 0.3423(7) 0.0900(6) 0.0177(4) 0.0347(15) Uani 1 1 d .
H27A H 0.2419 0.0377 0.0022 0.052 Uiso 1 1 calc R
H27B H 0.3897 0.0561 0.0678 0.052 Uiso 1 1 calc R
H27C H 0.3838 0.0818 -0.0330 0.052 Uiso 1 1 calc R
C28 C 0.2685(6) 0.2842(7) -0.0299(4) 0.0353(15) Uani 1 1 d .
H28A H 0.2888 0.2640 -0.0871 0.053 Uiso 1 1 calc R
H28B H 0.2890 0.3812 -0.0175 0.053 Uiso 1 1 calc R
H28C H 0.1690 0.2379 -0.0318 0.053 Uiso 1 1 calc R
C29 C 0.1742(6) 0.1594(6) 0.1734(4) 0.0265(13) Uani 1 1 d .
H29 H 0.1637 0.1952 0.2315 0.032 Uiso 1 1 calc R
C30 C 0.1643(6) 0.0150(6) 0.1824(4) 0.0370(15) Uani 1 1 d .
H30A H 0.0702 -0.0352 0.1898 0.055 Uiso 1 1 calc R
H30B H 0.2350 0.0116 0.2340 0.055 Uiso 1 1 calc R
H30C H 0.1814 -0.0250 0.1292 0.055 Uiso 1 1 calc R
C31 C 0.0461(6) 0.1651(7) 0.1068(4) 0.0389(16) Uani 1 1 d .
H31A H 0.0396 0.1163 0.0500 0.058 Uiso 1 1 calc R
H31B H 0.0554 0.2589 0.0993 0.058 Uiso 1 1 calc R
H31C H -0.0391 0.1240 0.1282 0.058 Uiso 1 1 calc R

loop_
_atom_site_aniso_label
_atom_site_aniso_U_11
_atom_site_aniso_U_22
_atom_site_aniso_U_33
_atom_site_aniso_U_23
_atom_site_aniso_U_13
_atom_site_aniso_U_12
Os1 0.01977(11) 0.01768(12) 0.01504(10) 0.00069(7) 0.00614(7) 0.00717(8)
P1 0.0236(7) 0.0196(8) 0.0169(7) 0.0017(5) 0.0049(6) 0.0070(6)
P2 0.0216(7) 0.0209(8) 0.0207(7) 0.0013(6) 0.0045(6) 0.0070(6)
Cl1 0.0296(7) 0.0333(8) 0.0239(7) 0.0033(6) 0.0138(6) 0.0103(7)
N1 0.022(2) 0.023(3) 0.021(2) 0.0015(19) 0.0019(19) 0.010(2)
C1 0.027(3) 0.025(3) 0.020(3) 0.001(2) 0.006(2) 0.011(3)
C2 0.035(3) 0.029(3) 0.025(3) -0.001(2) 0.006(3) 0.018(3)
C3 0.033(3) 0.020(3) 0.025(3) -0.002(2) 0.003(2) 0.011(3)
C4 0.025(3) 0.021(3) 0.025(3) 0.006(2) 0.003(2) 0.011(3)
C5 0.019(3) 0.023(3) 0.013(2) 0.004(2) 0.000(2) 0.009(2)
C6 0.021(3) 0.021(3) 0.015(2) 0.002(2) 0.000(2) 0.009(2)
C7 0.022(3) 0.027(3) 0.016(3) 0.005(2) 0.008(2) 0.014(2)
C8 0.028(3) 0.017(3) 0.020(3) -0.002(2) 0.006(2) 0.011(2)
C9 0.033(3) 0.037(4) 0.019(3) 0.005(2) 0.010(2) 0.019(3)
C10 0.028(3) 0.037(4) 0.023(3) 0.008(3) 0.012(2) 0.012(3)
C11 0.024(3) 0.026(3) 0.022(3) 0.008(2) 0.007(2) 0.009(3)
C12 0.027(3) 0.029(3) 0.033(3) 0.013(3) 0.011(3) 0.009(3)
C13 0.029(3) 0.021(3) 0.031(3) 0.007(3) 0.005(3) 0.002(3)
C14 0.025(3) 0.027(3) 0.021(3) 0.005(2) 0.009(2) 0.008(3)
C15 0.028(3) 0.029(3) 0.028(3) 0.007(3) 0.003(2) 0.006(3)
C16 0.025(3) 0.038(4) 0.027(3) 0.008(3) 0.005(2) 0.012(3)
C17 0.031(3) 0.024(3) 0.014(3) 0.004(2) 0.006(2) 0.008(3)
C18 0.054(4) 0.026(3) 0.020(3) 0.000(2) 0.008(3) 0.011(3)
C19 0.043(4) 0.034(4) 0.021(3) 0.007(3) 0.007(3) 0.014(3)
C20 0.030(3) 0.017(3) 0.023(3) 0.002(2) 0.004(2) 0.012(3)
C21 0.039(4) 0.026(3) 0.027(3) -0.002(3) 0.007(3) 0.013(3)
C22 0.033(3) 0.020(3) 0.034(3) 0.000(3) 0.008(3) 0.004(3)
C23 0.029(3) 0.023(3) 0.041(4) 0.003(3) 0.006(3) 0.015(3)
C24 0.036(4) 0.028(4) 0.041(4) 0.003(3) -0.001(3) 0.010(3)
C25 0.045(4) 0.041(4) 0.042(4) -0.012(3) -0.002(3) 0.028(4)
C26 0.027(3) 0.028(3) 0.021(3) -0.005(2) 0.001(2) 0.009(3)
C27 0.038(4) 0.040(4) 0.025(3) -0.005(3) 0.005(3) 0.013(3)
C28 0.035(4) 0.043(4) 0.028(3) 0.006(3) 0.001(3) 0.017(3)
C29 0.024(3) 0.025(3) 0.031(3) 0.003(3) 0.010(2) 0.006(3)
C30 0.028(3) 0.034(4) 0.046(4) 0.013(3) 0.011(3) 0.002(3)
C31 0.025(3) 0.036(4) 0.054(4) 0.006(3) 0.006(3) 0.009(3)

loop_
_atom_type_symbol
_atom_type_description
_atom_type_scat_dispersion_real
_atom_type_scat_dispersion_imag
_atom_type_scat_source
C C 0.0033 0.0016 'International Tables Vol C Tables 4.2.6.8 and 6.1.1.4'
H H 0.0000 0.0000 'International Tables Vol C Tables 4.2.6.8 and 6.1.1.4'
N N 0.0061 0.0033 'International Tables Vol C Tables 4.2.6.8 and 6.1.1.4'
P P 0.1023 0.0942 'International Tables Vol C Tables 4.2.6.8 and 6.1.1.4'
Cl Cl 0.1484 0.1585 'International Tables Vol C Tables 4.2.6.8 and 6.1.1.4'
Os Os -1.2165 7.6030 'International Tables Vol C Tables 4.2.6.8 and 6.1.1.4'

loop_
_geom_angle_atom_site_label_1
_geom_angle_atom_site_label_2
_geom_angle_atom_site_label_3
_geom_angle
C7 Os1 N1 77.44(19)
C7 Os1 P2 93.26(14)
N1 Os1 P2 99.43(11)
C7 Os1 P1 92.27(14)
N1 Os1 P1 96.30(11)
P2 Os1 P1 164.11(5)
C7 Os1 Cl1 164.18(15)
N1 Os1 Cl1 86.76(12)
P2 Os1 Cl1 88.58(5)
P1 Os1 Cl1 90.14(5)
C20 P1 C14 101.6(2)
C20 P1 C17 100.3(2)
C14 P1 C17 109.1(3)
C20 P1 Os1 111.05(18)
C14 P1 Os1 116.25(17)
C17 P1 Os1 116.43(18)
C23 P2 C29 101.4(3)
C23 P2 C26 101.8(3)
C29 P2 C26 107.9(3)
C23 P2 Os1 120.7(2)
C29 P2 Os1 112.15(18)
C26 P2 Os1 111.64(18)
C1 N1 C5 118.5(5)
C1 N1 Os1 127.9(4)
C5 N1 Os1 113.6(3)
N1 C1 C2 122.1(5)
C3 C2 C1 119.9(5)
C2 C3 C4 120.0(5)
C3 C4 C5 117.9(5)
C3 C4 C13 125.6(5)
C5 C4 C13 116.5(5)
N1 C5 C6 116.4(5)
N1 C5 C4 121.5(5)
C6 C5 C4 122.1(5)
C5 C6 C11 119.2(5)
C5 C6 C7 117.3(5)
C11 C6 C7 123.5(5)
C8 C7 C6 114.5(5)
C8 C7 Os1 130.5(4)
C6 C7 Os1 115.0(4)
C9 C8 C7 122.2(5)
C10 C9 C8 122.0(5)
C9 C10 C11 118.6(5)
C10 C11 C6 119.2(5)
C10 C11 C12 122.6(5)
C6 C11 C12 118.2(5)
C13 C12 C11 122.2(5)
C12 C13 C4 121.7(6)
C16 C14 C15 109.5(5)
C16 C14 P1 117.2(4)
C15 C14 P1 111.9(4)
C19 C17 C18 109.2(5)
C19 C17 P1 116.2(4)
C18 C17 P1 114.6(4)
C21 C20 C22 110.1(5)
C21 C20 P1 113.2(4)
C22 C20 P1 113.7(4)
C25 C23 C24 112.7(5)
C25 C23 P2 111.5(4)
C24 C23 P2 110.4(4)
C27 C26 C28 109.7(5)
C27 C26 P2 112.6(4)
C28 C26 P2 117.6(4)
C30 C29 C31 110.0(5)
C30 C29 P2 116.1(4)
C31 C29 P2 115.1(4)

loop_
_geom_bond_atom_site_label_1
_geom_bond_atom_site_label_2
_geom_bond_distance
Os1 C7 2.073(5)
Os1 N1 2.188(5)
Os1 P2 2.3721(14)
Os1 P1 2.3856(14)
Os1 Cl1 2.4944(13)
P1 C20 1.857(5)
P1 C14 1.874(6)
P1 C17 1.875(5)
P2 C23 1.863(6)
P2 C29 1.877(6)
P2 C26 1.878(5)
N1 C1 1.352(7)
N1 C5 1.370(6)
C1 C2 1.394(8)
C2 C3 1.365(8)
C3 C4 1.398(7)
C4 C5 1.422(8)
C4 C13 1.433(8)
C5 C6 1.407(7)
C6 C11 1.410(7)
C6 C7 1.420(7)
C7 C8 1.411(7)
C8 C9 1.398(7)
C9 C10 1.373(8)
C10 C11 1.402(7)
C11 C12 1.427(8)
C12 C13 1.336(8)
C14 C16 1.528(7)
C14 C15 1.541(8)
C17 C19 1.533(7)
C17 C18 1.534(8)
C20 C21 1.534(7)
C20 C22 1.540(8)
C23 C25 1.534(8)
C23 C24 1.535(8)
C26 C27 1.522(8)
C26 C28 1.527(7)
C29 C30 1.513(8)
C29 C31 1.522(8)
